data_2239605
loop_
_publ_author_name
'Przyby\/l, Bartosz'
'Janczak, Jan'

_publ_section_title
;
 1,8-Diazabicyclo[5.4.0]undec-7-en-8-ium bromido(phthalocyaninato)zincate
;
_journal_coeditor_code FJ2673
_journal_issue 6
_journal_name_full 'Acta Crystallographica Section E'
_journal_page_first m231
_journal_page_last m232
_journal_paper_doi 10.1107/S160053681401157X
_journal_volume 70
_journal_year 2014
_chemical_formula_iupac '(C9 H17 N2) [Zn Br (C32 H16 N8)]'
_chemical_formula_moiety 'C9 H17 N2 +, C32 H16 Br N8 Zn -'
_chemical_formula_sum 'C41 H33 Br N10 Zn'
_chemical_formula_weight 811.05
_chemical_name_systematic
;
1,8-Diazabicyclo[5.4.0]undec-7-en-8-ium bromido(phthalocyaninato)zincate
;
_space_group_IT_number 14
_symmetry_cell_setting monoclinic
_symmetry_space_group_name_Hall '-P 2yn'
_symmetry_space_group_name_H-M 'P 1 21/n 1'
_atom_sites_solution_hydrogens geom
_atom_sites_solution_primary direct
_atom_sites_solution_secondary difmap
_audit_creation_method SHELXL-97
_cell_angle_alpha 90.00
_cell_angle_beta 113.266(4)
_cell_angle_gamma 90.00
_cell_formula_units_Z 4
_cell_length_a 12.4336(8)
_cell_length_b 22.9278(16)
_cell_length_c 13.3267(9)
_cell_measurement_reflns_used 3452
_cell_measurement_temperature 295(2)
_cell_measurement_theta_max 27.5
_cell_measurement_theta_min 2.60
_cell_volume 3490.2(4)
_computing_cell_refinement
;
CrysAlis RED (Oxford Diffraction, 2008)
;
_computing_data_collection
;
CrysAlis CCD (Oxford Diffraction, 2008)
;
_computing_data_reduction
;
CrysAlis RED (Oxford Diffraction, 2008)
;
_computing_molecular_graphics 'DIAMOND (Brandenburg & Putz, 2006)'
_computing_publication_material 'SHELXL97 (Sheldrick, 2008)'
_computing_structure_refinement 'SHELXL97 (Sheldrick, 2008)'
_computing_structure_solution 'SHELXS97 (Sheldrick, 2008)'
_diffrn_ambient_temperature 295(2)
_diffrn_measured_fraction_theta_full 0.996
_diffrn_measured_fraction_theta_max 0.937
_diffrn_measurement_device_type 'Kuma KM-4 with CCD detector'
_diffrn_measurement_method '\w scan'
_diffrn_radiation_monochromator graphite
_diffrn_radiation_source 'fine-focus sealed tube'
_diffrn_radiation_type MoK\a
_diffrn_radiation_wavelength 0.71073
_diffrn_reflns_av_R_equivalents 0.0448
_diffrn_reflns_av_sigmaI/netI 0.0779
_diffrn_reflns_limit_h_max 12
_diffrn_reflns_limit_h_min -16
_diffrn_reflns_limit_k_max 30
_diffrn_reflns_limit_k_min -30
_diffrn_reflns_limit_l_max 17
_diffrn_reflns_limit_l_min -17
_diffrn_reflns_number 42041
_diffrn_reflns_theta_full 27.50
_diffrn_reflns_theta_max 28.75
_diffrn_reflns_theta_min 2.60
_exptl_absorpt_coefficient_mu 1.897
_exptl_absorpt_correction_T_max 0.7251
_exptl_absorpt_correction_T_min 0.5622
_exptl_absorpt_correction_type numerical
_exptl_absorpt_process_details
;
(CrysAlis RED; Oxford Diffraction, 2008)
;
_exptl_crystal_colour blue-violet
_exptl_crystal_density_diffrn 1.544
_exptl_crystal_density_meas 1.54
_exptl_crystal_density_method floatation
_exptl_crystal_description parallelepiped
_exptl_crystal_F_000 1656
_exptl_crystal_size_max 0.35
_exptl_crystal_size_mid 0.21
_exptl_crystal_size_min 0.19
_refine_diff_density_max 0.764
_refine_diff_density_min -1.261
_refine_ls_extinction_method none
_refine_ls_goodness_of_fit_ref 1.001
_refine_ls_hydrogen_treatment mixed
_refine_ls_matrix_type full
_refine_ls_number_parameters 478
_refine_ls_number_reflns 8492
_refine_ls_number_restraints 0
_refine_ls_restrained_S_all 1.001
_refine_ls_R_factor_all 0.1124
_refine_ls_R_factor_gt 0.0571
_refine_ls_shift/su_max 0.000
_refine_ls_shift/su_mean 0.000
_refine_ls_structure_factor_coef Fsqd
_refine_ls_weighting_details 'calc w=1/[\s^2^(Fo^2^)+(0.0760P)^2^+0.0000P] where P=(Fo^2^+2Fc^2^)/3'
_refine_ls_weighting_scheme calc
_refine_ls_wR_factor_gt 0.1286
_refine_ls_wR_factor_ref 0.1433
_reflns_number_gt 4908
_reflns_number_total 8492
_reflns_threshold_expression I>2\s(I)
_cod_data_source_file fj2673sup1.cf
_cod_data_source_block I
_cod_original_sg_symbol_H-M 'P 21/n'
_cod_database_code 2239605
_cod_database_fobs_code 2239605

loop_
_symmetry_equiv_pos_as_xyz
'x, y, z'
'-x+1/2, y+1/2, -z+1/2'
'-x, -y, -z'
'x-1/2, -y-1/2, z-1/2'

loop_
_atom_site_type_symbol
_atom_site_label
_atom_site_fract_x
_atom_site_fract_y
_atom_site_fract_z
_atom_site_U_iso_or_equiv
_atom_site_adp_type
_atom_site_calc_flag
_atom_site_refinement_flags
_atom_site_occupancy
_atom_site_symmetry_multiplicity
Zn Zn1 0.45113(3) 0.025014(16) 0.31931(3) 0.02443(12) Uani d . 1 1
Br Br1 0.34125(5) 0.06134(3) 0.13296(5) 0.07214(19) Uani d . 1 1
N N1 0.4406(2) 0.14541(12) 0.4657(2) 0.0260(6) Uani d . 1 1
N N2 0.3569(2) 0.04946(12) 0.4069(2) 0.0262(6) Uani d . 1 1
N N3 0.2243(2) -0.03246(12) 0.3688(2) 0.0266(6) Uani d . 1 1
N N4 0.3855(2) -0.05667(12) 0.3176(2) 0.0257(6) Uani d . 1 1
N N5 0.5072(2) -0.11056(12) 0.2462(2) 0.0274(7) Uani d . 1 1
N N6 0.5907(2) -0.01490(11) 0.3055(2) 0.0241(6) Uani d . 1 1
N N7 0.7220(2) 0.06751(12) 0.3406(2) 0.0255(6) Uani d . 1 1
N N8 0.5615(2) 0.09175(12) 0.3933(2) 0.0255(6) Uani d . 1 1
C C1 0.3601(3) 0.10425(14) 0.4491(3) 0.0241(7) Uani d . 1 1
C C2 0.2578(3) 0.11214(15) 0.4761(3) 0.0254(7) Uani d . 1 1
C C3 0.2179(3) 0.15852(16) 0.5191(3) 0.0360(9) Uani d . 1 1
H H3 0.2594 0.1934 0.5376 0.043 Uiso calc R 1 1
C C4 0.1140(3) 0.15119(18) 0.5335(3) 0.0392(10) Uani d . 1 1
H H4 0.0851 0.1817 0.5615 0.047 Uiso calc R 1 1
C C5 0.0527(3) 0.09887(18) 0.5065(3) 0.0374(9) Uani d . 1 1
H H5 -0.0170 0.0953 0.5163 0.045 Uiso calc R 1 1
C C6 0.0927(3) 0.05206(16) 0.4655(3) 0.0310(8) Uani d . 1 1
H H6 0.0522 0.0169 0.4497 0.037 Uiso calc R 1 1
C C7 0.1959(3) 0.05924(15) 0.4485(3) 0.0257(8) Uani d . 1 1
C C8 0.2596(3) 0.02122(15) 0.4053(3) 0.0257(7) Uani d . 1 1
C C9 0.2820(3) -0.06799(14) 0.3283(3) 0.0259(8) Uani d . 1 1
C C10 0.2418(3) -0.12622(15) 0.2871(3) 0.0282(8) Uani d . 1 1
C C11 0.1426(3) -0.15806(16) 0.2767(3) 0.0351(9) Uani d . 1 1
H H11 0.0886 -0.1438 0.3030 0.042 Uiso calc R 1 1
C C12 0.1275(4) -0.21193(17) 0.2256(4) 0.0445(11) Uani d . 1 1
H H12 0.0614 -0.2339 0.2167 0.053 Uiso calc R 1 1
C C13 0.2086(4) -0.23419(18) 0.1871(4) 0.0460(11) Uani d . 1 1
H H13 0.1959 -0.2707 0.1542 0.055 Uiso calc R 1 1
C C14 0.3078(3) -0.20285(15) 0.1971(3) 0.0376(9) Uani d . 1 1
H H14 0.3614 -0.2172 0.1704 0.045 Uiso calc R 1 1
C C15 0.3235(3) -0.14865(15) 0.2493(3) 0.0282(8) Uani d . 1 1
C C16 0.4146(3) -0.10403(14) 0.2715(3) 0.0274(8) Uani d . 1 1
C C17 0.5885(3) -0.06958(14) 0.2633(3) 0.0260(8) Uani d . 1 1
C C18 0.6887(3) -0.07754(16) 0.2344(3) 0.0295(8) Uani d . 1 1
C C19 0.7285(3) -0.12345(17) 0.1915(3) 0.0371(9) Uani d . 1 1
H H19 0.6885 -0.1588 0.1745 0.044 Uiso calc R 1 1
C C20 0.8312(4) -0.11469(19) 0.1750(4) 0.0459(11) Uani d . 1 1
H H20 0.8592 -0.1448 0.1453 0.055 Uiso calc R 1 1
C C21 0.8930(3) -0.06286(18) 0.2010(3) 0.0402(10) Uani d . 1 1
H H21 0.9618 -0.0591 0.1897 0.048 Uiso calc R 1 1
C C22 0.8530(3) -0.01619(17) 0.2442(3) 0.0324(8) Uani d . 1 1
H H22 0.8930 0.0191 0.2604 0.039 Uiso calc R 1 1
C C23 0.7526(3) -0.02415(15) 0.2619(3) 0.0285(8) Uani d . 1 1
C C24 0.6867(3) 0.01334(14) 0.3065(3) 0.0240(7) Uani d . 1 1
C C25 0.6642(3) 0.10279(14) 0.3824(3) 0.0238(7) Uani d . 1 1
C C26 0.7048(3) 0.16120(14) 0.4240(3) 0.0259(8) Uani d . 1 1
C C27 0.8037(3) 0.19329(16) 0.4326(3) 0.0325(9) Uani d . 1 1
H H27 0.8576 0.1789 0.4064 0.039 Uiso calc R 1 1
C C28 0.8176(3) 0.24766(17) 0.4819(3) 0.0388(10) Uani d . 1 1
H H28 0.8823 0.2702 0.4885 0.047 Uiso calc R 1 1
C C29 0.7384(3) 0.26927(16) 0.5212(3) 0.0386(9) Uani d . 1 1
H H29 0.7520 0.3054 0.5556 0.046 Uiso calc R 1 1
C C30 0.6399(3) 0.23853(15) 0.5107(3) 0.0343(9) Uani d . 1 1
H H30 0.5853 0.2538 0.5351 0.041 Uiso calc R 1 1
C C31 0.6246(3) 0.18372(14) 0.4624(3) 0.0253(8) Uani d . 1 1
C C32 0.5330(3) 0.13890(14) 0.4404(3) 0.0226(7) Uani d . 1 1
N N9 0.2108(3) -0.14631(15) -0.0847(3) 0.0429(8) Uani d . 1 1
C C34 0.3084(4) -0.1587(2) -0.1199(4) 0.0594(13) Uani d . 1 1
H H34A 0.3181 -0.2006 -0.1233 0.089 Uiso calc R 1 1
H H34B 0.2896 -0.1429 -0.1923 0.089 Uiso calc R 1 1
C C35 0.4196(4) -0.1325(2) -0.0422(4) 0.0561(12) Uani d . 1 1
H H35A 0.4797 -0.1363 -0.0710 0.084 Uiso calc R 1 1
H H35B 0.4458 -0.1530 0.0271 0.084 Uiso calc R 1 1
C C36 0.4004(4) -0.0697(2) -0.0254(4) 0.0532(12) Uani d . 1 1
H H36A 0.4691 -0.0541 0.0332 0.080 Uiso calc R 1 1
H H36B 0.3888 -0.0480 -0.0914 0.080 Uiso calc R 1 1
N N10 0.3005(3) -0.06292(16) 0.0010(3) 0.0476(9) Uani d . 1 1
H H10 0.2977(9) -0.0324(8) 0.0388(8) 0.057 Uiso calc R 1 1
C C37 0.2124(3) -0.09974(18) -0.0279(3) 0.0395(10) Uani d . 1 1
C C38 0.1153(4) -0.0872(2) 0.0084(4) 0.0559(12) Uani d . 1 1
H H38A 0.1389 -0.0553 0.0602 0.084 Uiso calc R 1 1
H H38B 0.1036 -0.1212 0.0461 0.084 Uiso calc R 1 1
C C39 -0.0027(4) -0.0713(2) -0.0856(4) 0.0540(12) Uani d . 1 1
H H39A -0.0530 -0.0533 -0.0543 0.081 Uiso calc R 1 1
H H39B 0.0121 -0.0426 -0.1321 0.081 Uiso calc R 1 1
C C40 -0.0669(4) -0.1216(2) -0.1551(4) 0.0629(14) Uani d . 1 1
H H40A -0.0897 -0.1479 -0.1100 0.094 Uiso calc R 1 1
H H40B -0.1382 -0.1068 -0.2117 0.094 Uiso calc R 1 1
C C41 -0.0026(4) -0.1557(2) -0.2082(4) 0.0668(15) Uani d . 1 1
H H41A 0.0188 -0.1299 -0.2549 0.100 Uiso calc R 1 1
H H41B -0.0548 -0.1852 -0.2545 0.100 Uiso calc R 1 1
C C42 0.1090(4) -0.18605(19) -0.1279(4) 0.0546(12) Uani d . 1 1
H H42A 0.0936 -0.2018 -0.0673 0.082 Uiso calc R 1 1
H H42B 0.1281 -0.2184 -0.1648 0.082 Uiso calc R 1 1

loop_
_atom_site_aniso_label
_atom_site_aniso_U_11
_atom_site_aniso_U_22
_atom_site_aniso_U_33
_atom_site_aniso_U_12
_atom_site_aniso_U_13
_atom_site_aniso_U_23
Zn1 0.0227(2) 0.0204(2) 0.0316(2) -0.00134(17) 0.01218(17) -0.00316(18)
Br1 0.0702(4) 0.0754(4) 0.0621(4) 0.0065(3) 0.0168(3) 0.0066(3)
N1 0.0239(15) 0.0223(15) 0.0314(17) 0.0007(12) 0.0104(13) -0.0021(13)
N2 0.0263(15) 0.0239(15) 0.0305(16) -0.0017(12) 0.0136(13) 0.0001(13)
N3 0.0244(15) 0.0224(15) 0.0341(17) -0.0033(12) 0.0128(13) -0.0002(13)
N4 0.0275(16) 0.0212(15) 0.0307(16) -0.0026(12) 0.0141(13) -0.0024(13)
N5 0.0256(15) 0.0246(15) 0.0293(17) 0.0032(13) 0.0079(13) -0.0016(13)
N6 0.0220(14) 0.0210(15) 0.0287(16) 0.0013(11) 0.0094(13) -0.0008(12)
N7 0.0227(15) 0.0253(15) 0.0293(16) 0.0009(12) 0.0111(13) -0.0002(13)
N8 0.0237(15) 0.0221(14) 0.0309(17) -0.0018(12) 0.0111(13) -0.0019(13)
C1 0.0236(17) 0.0230(17) 0.0250(18) 0.0022(14) 0.0089(15) 0.0004(15)
C2 0.0193(17) 0.0291(18) 0.0270(19) 0.0036(14) 0.0083(15) 0.0006(15)
C3 0.035(2) 0.028(2) 0.043(2) 0.0000(17) 0.0139(19) -0.0059(18)
C4 0.033(2) 0.042(2) 0.048(3) 0.0118(18) 0.022(2) -0.001(2)
C5 0.028(2) 0.048(2) 0.039(2) 0.0058(18) 0.0154(18) 0.0071(19)
C6 0.0262(19) 0.035(2) 0.034(2) -0.0013(16) 0.0144(17) 0.0067(17)
C7 0.0234(18) 0.0280(19) 0.0252(19) 0.0026(15) 0.0088(15) 0.0022(15)
C8 0.0224(17) 0.0276(18) 0.0277(18) -0.0003(15) 0.0104(15) 0.0063(16)
C9 0.0239(18) 0.0228(17) 0.0289(19) -0.0020(14) 0.0082(16) 0.0025(15)
C10 0.0273(19) 0.0231(18) 0.030(2) -0.0029(15) 0.0061(16) 0.0034(15)
C11 0.035(2) 0.030(2) 0.036(2) -0.0078(17) 0.0096(18) 0.0049(17)
C12 0.037(2) 0.035(2) 0.052(3) -0.0131(18) 0.007(2) 0.002(2)
C13 0.053(3) 0.030(2) 0.049(3) -0.012(2) 0.015(2) -0.011(2)
C14 0.041(2) 0.0218(19) 0.044(2) -0.0011(17) 0.0099(19) -0.0040(17)
C15 0.0302(19) 0.0231(18) 0.0266(19) -0.0028(15) 0.0063(16) 0.0011(15)
C16 0.0285(19) 0.0202(17) 0.0297(19) 0.0030(15) 0.0074(16) 0.0030(15)
C17 0.0262(18) 0.0240(17) 0.0233(18) 0.0032(15) 0.0051(15) -0.0005(15)
C18 0.0252(19) 0.0313(19) 0.0268(19) 0.0051(15) 0.0049(16) -0.0023(16)
C19 0.036(2) 0.034(2) 0.041(2) 0.0067(17) 0.0140(19) -0.0100(18)
C20 0.046(3) 0.043(2) 0.053(3) 0.009(2) 0.025(2) -0.014(2)
C21 0.034(2) 0.050(3) 0.041(2) 0.0038(19) 0.019(2) -0.002(2)
C22 0.0306(19) 0.035(2) 0.034(2) 0.0060(16) 0.0157(17) 0.0019(17)
C23 0.0282(18) 0.0276(18) 0.0288(19) 0.0018(16) 0.0102(16) 0.0024(16)
C24 0.0234(17) 0.0253(18) 0.0240(18) 0.0027(14) 0.0101(15) 0.0008(14)
C25 0.0205(17) 0.0227(17) 0.0287(19) -0.0007(14) 0.0102(15) 0.0011(15)
C26 0.0233(17) 0.0208(17) 0.0295(19) -0.0021(14) 0.0062(15) 0.0028(15)
C27 0.0269(19) 0.032(2) 0.039(2) -0.0040(16) 0.0133(17) 0.0049(17)
C28 0.033(2) 0.029(2) 0.049(3) -0.0078(17) 0.0103(19) 0.0070(19)
C29 0.038(2) 0.0238(19) 0.047(2) -0.0064(17) 0.009(2) -0.0039(18)
C30 0.035(2) 0.0235(19) 0.042(2) 0.0027(16) 0.0131(18) -0.0008(17)
C31 0.0243(18) 0.0190(17) 0.0286(19) -0.0013(14) 0.0062(15) 0.0015(14)
C32 0.0195(16) 0.0198(16) 0.0267(18) 0.0012(13) 0.0071(15) -0.0004(14)
N9 0.043(2) 0.043(2) 0.041(2) 0.0002(17) 0.0150(17) 0.0038(17)
C34 0.070(3) 0.060(3) 0.059(3) 0.004(3) 0.038(3) -0.002(3)
C35 0.047(3) 0.066(3) 0.059(3) 0.008(2) 0.025(2) 0.013(3)
C36 0.034(2) 0.072(3) 0.044(3) -0.006(2) 0.005(2) 0.014(2)
N10 0.046(2) 0.050(2) 0.037(2) -0.0004(18) 0.0054(17) 0.0001(17)
C37 0.036(2) 0.045(2) 0.031(2) 0.0023(19) 0.0059(18) 0.0049(19)
C38 0.055(3) 0.070(3) 0.044(3) 0.015(2) 0.021(2) 0.007(2)
C39 0.045(3) 0.054(3) 0.067(3) 0.007(2) 0.026(3) 0.019(2)
C40 0.042(3) 0.057(3) 0.078(4) -0.003(2) 0.011(3) 0.021(3)
C41 0.053(3) 0.050(3) 0.070(4) -0.014(2) -0.005(3) 0.002(3)
C42 0.056(3) 0.039(2) 0.061(3) -0.009(2) 0.015(2) 0.006(2)

loop_
_atom_type_symbol
_atom_type_description
_atom_type_scat_dispersion_real
_atom_type_scat_dispersion_imag
_atom_type_scat_source
C C 0.0033 0.0016 'International Tables Vol C Tables 4.2.6.8 and 6.1.1.4'
H H 0.0000 0.0000 'International Tables Vol C Tables 4.2.6.8 and 6.1.1.4'
N N 0.0061 0.0033 'International Tables Vol C Tables 4.2.6.8 and 6.1.1.4'
Br Br -0.2901 2.4595 'International Tables Vol C Tables 4.2.6.8 and 6.1.1.4'
Zn Zn 0.2839 1.4301 'International Tables Vol C Tables 4.2.6.8 and 6.1.1.4'

loop_
_geom_angle_atom_site_label_1
_geom_angle_atom_site_label_2
_geom_angle_atom_site_label_3
_geom_angle
_geom_angle_publ_flag
N2 Zn1 N8 86.86(11) yes
N2 Zn1 N6 151.95(12) ?
N8 Zn1 N6 86.90(11) yes
N2 Zn1 N4 86.61(11) yes
N8 Zn1 N4 152.57(12) ?
N6 Zn1 N4 86.44(11) yes
N2 Zn1 Br1 105.68(8) yes
N8 Zn1 Br1 103.56(8) yes
N6 Zn1 Br1 102.38(8) yes
N4 Zn1 Br1 103.85(8) yes
C32 N1 C1 123.2(3) ?
C8 N2 C1 108.8(3) ?
C8 N2 Zn1 124.7(2) ?
C1 N2 Zn1 124.0(2) ?
C8 N3 C9 124.1(3) ?
C16 N4 C9 108.8(3) ?
C16 N4 Zn1 124.0(2) ?
C9 N4 Zn1 124.0(2) ?
C16 N5 C17 123.4(3) ?
C24 N6 C17 108.5(3) ?
C24 N6 Zn1 124.4(2) ?
C17 N6 Zn1 124.7(2) ?
C24 N7 C25 123.0(3) ?
C32 N8 C25 109.0(3) ?
C32 N8 Zn1 124.8(2) ?
C25 N8 Zn1 124.6(2) ?
N1 C1 N2 128.1(3) ?
N1 C1 C2 122.8(3) ?
N2 C1 C2 109.1(3) ?
C3 C2 C7 121.4(3) ?
C3 C2 C1 133.0(3) ?
C7 C2 C1 105.6(3) ?
C2 C3 C4 117.8(3) ?
C2 C3 H3 121.1 ?
C4 C3 H3 121.1 ?
C3 C4 C5 120.9(3) ?
C3 C4 H4 119.6 ?
C5 C4 H4 119.6 ?
C6 C5 C4 121.7(3) ?
C6 C5 H5 119.1 ?
C4 C5 H5 119.1 ?
C5 C6 C7 117.9(3) ?
C5 C6 H6 121.0 ?
C7 C6 H6 121.0 ?
C6 C7 C2 120.2(3) ?
C6 C7 C8 132.7(3) ?
C2 C7 C8 107.2(3) ?
N3 C8 N2 127.3(3) ?
N3 C8 C7 123.4(3) ?
N2 C8 C7 109.3(3) ?
N3 C9 N4 127.1(3) ?
N3 C9 C10 123.6(3) ?
N4 C9 C10 109.3(3) ?
C11 C10 C15 120.8(3) ?
C11 C10 C9 132.6(3) ?
C15 C10 C9 106.5(3) ?
C12 C11 C10 117.3(4) ?
C12 C11 H11 121.4 ?
C10 C11 H11 121.4 ?
C11 C12 C13 121.9(4) ?
C11 C12 H12 119.0 ?
C13 C12 H12 119.0 ?
C14 C13 C12 121.3(4) ?
C14 C13 H13 119.4 ?
C12 C13 H13 119.4 ?
C13 C14 C15 116.8(4) ?
C13 C14 H14 121.6 ?
C15 C14 H14 121.6 ?
C10 C15 C14 121.8(3) ?
C10 C15 C16 106.5(3) ?
C14 C15 C16 131.6(3) ?
N5 C16 N4 127.9(3) ?
N5 C16 C15 123.2(3) ?
N4 C16 C15 109.0(3) ?
N5 C17 N6 127.4(3) ?
N5 C17 C18 122.5(3) ?
N6 C17 C18 110.0(3) ?
C19 C18 C23 120.4(3) ?
C19 C18 C17 133.7(3) ?
C23 C18 C17 105.9(3) ?
C18 C19 C20 117.2(4) ?
C18 C19 H19 121.4 ?
C20 C19 H19 121.4 ?
C21 C20 C19 122.5(4) ?
C21 C20 H20 118.8 ?
C19 C20 H20 118.8 ?
C20 C21 C22 120.6(4) ?
C20 C21 H21 119.7 ?
C22 C21 H21 119.7 ?
C23 C22 C21 117.7(4) ?
C23 C22 H22 121.1 ?
C21 C22 H22 121.1 ?
C22 C23 C18 121.5(3) ?
C22 C23 C24 133.2(3) ?
C18 C23 C24 105.3(3) ?
N7 C24 N6 128.2(3) ?
N7 C24 C23 121.5(3) ?
N6 C24 C23 110.3(3) ?
N7 C25 N8 127.6(3) ?
N7 C25 C26 123.3(3) ?
N8 C25 C26 109.0(3) ?
C31 C26 C27 120.7(3) ?
C31 C26 C25 106.9(3) ?
C27 C26 C25 132.3(3) ?
C28 C27 C26 116.9(3) ?
C28 C27 H27 121.5 ?
C26 C27 H27 121.5 ?
C29 C28 C27 121.9(3) ?
C29 C28 H28 119.0 ?
C27 C28 H28 119.0 ?
C30 C29 C28 121.3(4) ?
C30 C29 H29 119.3 ?
C28 C29 H29 119.3 ?
C29 C30 C31 117.7(4) ?
C29 C30 H30 121.1 ?
C31 C30 H30 121.1 ?
C26 C31 C30 121.3(3) ?
C26 C31 C32 106.1(3) ?
C30 C31 C32 132.5(3) ?
N1 C32 N8 127.9(3) ?
N1 C32 C31 123.3(3) ?
N8 C32 C31 108.9(3) ?
C37 N9 C42 123.1(4) ?
C37 N9 C34 120.7(4) ?
C42 N9 C34 115.9(4) ?
C35 C34 N9 110.6(4) ?
C35 C34 H34A 109.5 ?
N9 C34 H34A 109.5 ?
C35 C34 H34B 109.5 ?
N9 C34 H34B 109.5 ?
H34A C34 H34B 108.1 ?
C34 C35 C36 109.6(4) ?
C34 C35 H35A 109.8 ?
C36 C35 H35A 109.8 ?
C34 C35 H35B 109.8 ?
C36 C35 H35B 109.8 ?
H35A C35 H35B 108.2 ?
N10 C36 C35 110.4(4) ?
N10 C36 H36A 109.6 ?
C35 C36 H36A 109.6 ?
N10 C36 H36B 109.6 ?
C35 C36 H36B 109.6 ?
H36A C36 H36B 108.1 ?
C37 N10 C36 124.3(4) ?
C37 N10 H10 118.0(10) ?
C36 N10 H10 118.0(10) ?
N9 C37 N10 121.2(4) ?
N9 C37 C38 121.0(4) ?
N10 C37 C38 117.9(4) ?
C37 C38 C39 114.3(4) ?
C37 C38 H38A 108.7 ?
C39 C38 H38A 108.7 ?
C37 C38 H38B 108.7 ?
C39 C38 H38B 108.7 ?
H38A C38 H38B 107.6 ?
C40 C39 C38 114.9(4) ?
C40 C39 H39A 108.5 ?
C38 C39 H39A 108.5 ?
C40 C39 H39B 108.5 ?
C38 C39 H39B 108.5 ?
H39A C39 H39B 107.5 ?
C41 C40 C39 116.5(4) ?
C41 C40 H40A 108.2 ?
C39 C40 H40A 108.2 ?
C41 C40 H40B 108.2 ?
C39 C40 H40B 108.2 ?
H40A C40 H40B 107.3 ?
C40 C41 C42 114.4(5) ?
C40 C41 H41A 108.7 ?
C42 C41 H41A 108.7 ?
C40 C41 H41B 108.7 ?
C42 C41 H41B 108.7 ?
H41A C41 H41B 107.6 ?
N9 C42 C41 112.9(3) ?
N9 C42 H42A 109.0 ?
C41 C42 H42A 109.0 ?
N9 C42 H42B 109.0 ?
C41 C42 H42B 109.0 ?
H42A C42 H42B 107.8 ?

loop_
_geom_bond_atom_site_label_1
_geom_bond_atom_site_label_2
_geom_bond_distance
_geom_bond_publ_flag
Zn1 N2 2.032(3) yes
Zn1 N8 2.032(3) yes
Zn1 N6 2.034(3) yes
Zn1 N4 2.040(3) yes
Zn1 Br1 2.4591(7) yes
N1 C32 1.327(4) ?
N1 C1 1.328(4) ?
N2 C8 1.366(4) ?
N2 C1 1.370(4) ?
N3 C8 1.332(4) ?
N3 C9 1.333(4) ?
N4 C16 1.365(4) ?
N4 C9 1.374(4) ?
N5 C16 1.330(4) ?
N5 C17 1.332(4) ?
N6 C24 1.353(4) ?
N6 C17 1.370(4) ?
N7 C24 1.336(4) ?
N7 C25 1.341(4) ?
N8 C32 1.365(4) ?
N8 C25 1.365(4) ?
C1 C2 1.465(4) ?
C2 C3 1.389(5) ?
C2 C7 1.405(5) ?
C3 C4 1.389(5) ?
C3 H3 0.9300 ?
C4 C5 1.390(6) ?
C4 H4 0.9300 ?
C5 C6 1.383(5) ?
C5 H5 0.9300 ?
C6 C7 1.397(5) ?
C6 H6 0.9300 ?
C7 C8 1.442(5) ?
C9 C10 1.455(5) ?
C10 C11 1.393(5) ?
C10 C15 1.398(5) ?
C11 C12 1.387(5) ?
C11 H11 0.9300 ?
C12 C13 1.396(6) ?
C12 H12 0.9300 ?
C13 C14 1.388(5) ?
C13 H13 0.9300 ?
C14 C15 1.400(5) ?
C14 H14 0.9300 ?
C15 C16 1.467(5) ?
C17 C18 1.454(5) ?
C18 C19 1.379(5) ?
C18 C23 1.426(5) ?
C19 C20 1.393(5) ?
C19 H19 0.9300 ?
C20 C21 1.383(6) ?
C20 H20 0.9300 ?
C21 C22 1.396(5) ?
C21 H21 0.9300 ?
C22 C23 1.370(5) ?
C22 H22 0.9300 ?
C23 C24 1.466(5) ?
C25 C26 1.461(5) ?
C26 C31 1.388(5) ?
C26 C27 1.398(5) ?
C27 C28 1.388(5) ?
C27 H27 0.9300 ?
C28 C29 1.378(5) ?
C28 H28 0.9300 ?
C29 C30 1.371(5) ?
C29 H29 0.9300 ?
C30 C31 1.390(5) ?
C30 H30 0.9300 ?
C31 C32 1.475(4) ?
N9 C37 1.304(5) ?
N9 C42 1.479(5) ?
N9 C34 1.492(5) ?
C34 C35 1.488(6) ?
C34 H34A 0.9700 ?
C34 H34B 0.9700 ?
C35 C36 1.491(6) ?
C35 H35A 0.9700 ?
C35 H35B 0.9700 ?
C36 N10 1.428(5) ?
C36 H36A 0.9700 ?
C36 H36B 0.9700 ?
N10 C37 1.314(5) ?
N10 H10 0.87(2) ?
C37 C38 1.495(6) ?
C38 C39 1.551(6) ?
C38 H38A 0.9700 ?
C38 H38B 0.9700 ?
C39 C40 1.496(7) ?
C39 H39A 0.9700 ?
C39 H39B 0.9700 ?
C40 C41 1.483(7) ?
C40 H40A 0.9700 ?
C40 H40B 0.9700 ?
C41 C42 1.544(6) ?
C41 H41A 0.9700 ?
C41 H41B 0.9700 ?
C42 H42A 0.9700 ?
C42 H42B 0.9700 ?

loop_
_geom_hbond_atom_site_label_D
_geom_hbond_atom_site_label_H
_geom_hbond_atom_site_label_A
_geom_hbond_distance_DH
_geom_hbond_distance_HA
_geom_hbond_distance_DA
_geom_hbond_angle_DHA
_geom_hbond_publ_flag
N10 H10 Br1 0.87(2) 2.44(2) 3.281(4) 163(2) yes
